data_2102873
loop_
_publ_author_name
'Shao-Liang Zheng'
'Marc Messerschmidt'
'Philip Coppens'

_publ_section_title
;
Single-Crystal-to-Single-Crystal E->Z Isomerization
of Tiglic acid in a Supramolecular Framework
;
_journal_coeditor_code BK5051
_journal_issue 4
_journal_name_full 'Acta Crystallographica, Section B'
_journal_page_first 650
_journal_page_last 655
_journal_paper_doi 10.1107/S0108768107018538
_journal_volume 63
_journal_year 2007
_chemical_formula_sum 'C43 H59 O13.5'
_chemical_formula_weight 791.90
_chemical_melting_point ?
_chemical_name_common CECR-HTA-2MeOH-1.5H2O@200k
_chemical_name_systematic
;
 ?
;
_space_group_IT_number 2
_symmetry_cell_setting triclinic
_symmetry_space_group_name_Hall '-P 1'
_symmetry_space_group_name_H-M 'P -1'
_atom_sites_solution_hydrogens geom
_atom_sites_solution_primary direct
_atom_sites_solution_secondary difmap
_audit_creation_method SHELXL-97
_cell_angle_alpha 108.886(4)
_cell_angle_beta 109.437(4)
_cell_angle_gamma 92.483(4)
_cell_formula_units_Z 2
_cell_length_a 11.3467(14)
_cell_length_b 14.1629(18)
_cell_length_c 14.8100(19)
_cell_measurement_reflns_used 865
_cell_measurement_temperature 200(2)
_cell_measurement_theta_max 25
_cell_measurement_theta_min 2.5
_cell_volume 2092.9(5)
_computing_cell_refinement 'Bruker APEXII'
_computing_data_collection 'Bruker APEXII'
_computing_data_reduction 'Bruker SAINT'
_computing_molecular_graphics 'Bruker SHELXTL'
_computing_publication_material 'Bruker SHELXTL'
_computing_structure_refinement 'SHELXL-97 (Sheldrick, 1997)'
_computing_structure_solution 'SHELXS-97 (Sheldrick, 1990)'
_diffrn_ambient_temperature 200(2)
_diffrn_measured_fraction_theta_full 0.980
_diffrn_measured_fraction_theta_max 0.980
_diffrn_measurement_device_type 'CCD area detector'
_diffrn_measurement_method 'phi and omega scans'
_diffrn_radiation_monochromator graphite
_diffrn_radiation_source 'fine-focus sealed tube'
_diffrn_radiation_type MoK\a
_diffrn_radiation_wavelength 0.71073
_diffrn_reflns_av_R_equivalents 0.0357
_diffrn_reflns_av_sigmaI/netI 0.0592
_diffrn_reflns_limit_h_max 13
_diffrn_reflns_limit_h_min -13
_diffrn_reflns_limit_k_max 15
_diffrn_reflns_limit_k_min -16
_diffrn_reflns_limit_l_max 17
_diffrn_reflns_limit_l_min -17
_diffrn_reflns_number 14548
_diffrn_reflns_theta_full 25.00
_diffrn_reflns_theta_max 25.00
_diffrn_reflns_theta_min 1.93
_exptl_absorpt_coefficient_mu 0.093
_exptl_absorpt_correction_T_max 0.9925
_exptl_absorpt_correction_T_min 0.9870
_exptl_absorpt_correction_type empirical
_exptl_absorpt_process_details 'Blessing, R. (1995) Acta Crystallogr., A51, 33-38'
_exptl_crystal_colour 'pale yellow'
_exptl_crystal_density_diffrn 1.257
_exptl_crystal_density_method 'not measured'
_exptl_crystal_description block
_exptl_crystal_F_000 850
_exptl_crystal_size_max 0.14
_exptl_crystal_size_mid 0.10
_exptl_crystal_size_min 0.08
_refine_diff_density_max 0.784
_refine_diff_density_min -0.441
_refine_ls_extinction_method none
_refine_ls_goodness_of_fit_ref 1.060
_refine_ls_hydrogen_treatment constr
_refine_ls_matrix_type full
_refine_ls_number_parameters 523
_refine_ls_number_reflns 7230
_refine_ls_number_restraints 18
_refine_ls_restrained_S_all 1.059
_refine_ls_R_factor_all 0.1121
_refine_ls_R_factor_gt 0.0718
_refine_ls_shift/su_max 0.000
_refine_ls_shift/su_mean 0.000
_refine_ls_structure_factor_coef Fsqd
_refine_ls_weighting_details 'calc w=1/[\s^2^(Fo^2^)+(0.1228P)^2^+0.8046P] where P=(Fo^2^+2Fc^2^)/3'
_refine_ls_weighting_scheme calc
_refine_ls_wR_factor_gt 0.1866
_refine_ls_wR_factor_ref 0.2188
_reflns_number_gt 4698
_reflns_number_total 7230
_reflns_threshold_expression >2sigma(I)
_cod_data_source_file bk5051.cif
_cod_depositor_comments
;
The following automatic conversions were performed:
'_symmetry_cell_setting' value 'Triclinic' changed to 'triclinic'
according to '/home/saulius/struct/CIF-dictionaries/cif_core.dic'
dictionary named 'cif_core.dic' version 2.4.1 from 2010-06-29.

Automatic conversion script
Id: cif_fix_enum 1527 2010-12-29 10:47:43Z saulius 

The following automatic conversions were performed:

'_chemical_melting_point' value 'not measured' was changed to '?' -
the value is undefined or not given.

Automatic conversion script
Id: cif_fix_values 1646 2011-03-28 12:23:43Z adriana 
;
_cod_original_sg_symbol_H-M P-1
_cod_original_formula_sum 'C43 H59 O13.50'
_cod_database_code 2102873

loop_
_symmetry_equiv_pos_as_xyz
'x, y, z'
'-x, -y, -z'

loop_
_atom_site_type_symbol
_atom_site_label
_atom_site_fract_x
_atom_site_fract_y
_atom_site_fract_z
_atom_site_U_iso_or_equiv
_atom_site_adp_type
_atom_site_calc_flag
_atom_site_refinement_flags
_atom_site_occupancy
_atom_site_disorder_assembly
_atom_site_disorder_group
O O1 -0.2332(2) 0.46448(17) -0.05463(18) 0.0342(6) Uani d . 1 . .
O O2 0.1340(2) 0.46745(17) 0.22049(19) 0.0383(6) Uani d . 1 . .
O O3 0.2614(2) 0.40897(17) 0.39493(17) 0.0339(6) Uani d . 1 . .
O O4 0.0100(2) 0.36441(19) 0.57901(17) 0.0396(6) Uani d . 1 . .
O O5 -0.2392(2) 0.39128(17) 0.51725(17) 0.0334(6) Uani d . 1 . .
O O6 -0.6188(2) 0.39090(17) 0.25489(17) 0.0334(6) Uani d . 1 . .
O O7 -0.7338(2) 0.34660(17) 0.04919(18) 0.0341(6) Uani d . 1 . .
O O8 -0.4913(2) 0.39190(18) -0.15083(18) 0.0367(6) Uani d . 1 . .
C C1 -0.2073(3) 0.3098(2) -0.0169(2) 0.0257(7) Uani d . 1 . .
C C2 -0.1650(3) 0.4116(2) 0.0032(2) 0.0282(7) Uani d . 1 . .
C C3 -0.0525(3) 0.4647(2) 0.0814(3) 0.0294(7) Uani d . 1 . .
H H3A -0.0267 0.5338 0.0933 0.035 Uiso calc R 1 . .
C C4 0.0228(3) 0.4178(2) 0.1425(2) 0.0293(7) Uani d . 1 . .
C C5 -0.0140(3) 0.3160(2) 0.1253(2) 0.0248(7) Uani d . 1 . .
C C6 -0.1287(3) 0.2651(2) 0.0458(2) 0.0252(7) Uani d . 1 . .
H H6A -0.1546 0.1960 0.0339 0.030 Uiso calc R 1 . .
C C7 0.0704(3) 0.2653(2) 0.1917(2) 0.0260(7) Uani d . 1 . .
H H7A 0.1597 0.2935 0.2056 0.031 Uiso calc R 1 . .
C C8 0.0565(3) 0.2939(2) 0.2965(2) 0.0257(7) Uani d . 1 . .
C C9 0.1477(3) 0.3594(2) 0.3874(2) 0.0284(7) Uani d . 1 . .
C C10 0.1303(3) 0.3828(2) 0.4804(2) 0.0313(8) Uani d . 1 . .
H H10A 0.1930 0.4290 0.5416 0.038 Uiso calc R 1 . .
C C11 0.0208(3) 0.3382(3) 0.4835(2) 0.0309(8) Uani d . 1 . .
C C12 -0.0715(3) 0.2697(2) 0.3956(2) 0.0268(7) Uani d . 1 . .
C C13 -0.0522(3) 0.2510(2) 0.3040(2) 0.0262(7) Uani d . 1 . .
H H13A -0.1164 0.2064 0.2426 0.031 Uiso calc R 1 . .
C C14 -0.1886(3) 0.2129(2) 0.3984(2) 0.0287(7) Uani d . 1 . .
H H14A -0.1735 0.2273 0.4724 0.034 Uiso calc R 1 . .
C C15 -0.3055(3) 0.2558(2) 0.3569(2) 0.0249(7) Uani d . 1 . .
C C16 -0.3264(3) 0.3463(2) 0.4191(2) 0.0266(7) Uani d . 1 . .
C C17 -0.4318(3) 0.3888(2) 0.3830(2) 0.0289(7) Uani d . 1 . .
H H17A -0.4453 0.4498 0.4266 0.035 Uiso calc R 1 . .
C C18 -0.5170(3) 0.3425(2) 0.2836(3) 0.0272(7) Uani d . 1 . .
C C19 -0.5003(3) 0.2520(2) 0.2178(2) 0.0249(7) Uani d . 1 . .
C C20 -0.3945(3) 0.2114(2) 0.2574(2) 0.0252(7) Uani d . 1 . .
H H20A -0.3819 0.1497 0.2142 0.030 Uiso calc R 1 . .
C C21 -0.5938(3) 0.2023(2) 0.1081(2) 0.0253(7) Uani d . 1 . .
H H21A -0.6794 0.2150 0.1095 0.030 Uiso calc R 1 . .
C C22 -0.5673(3) 0.2532(2) 0.0383(2) 0.0248(7) Uani d . 1 . .
C C23 -0.6389(3) 0.3230(2) 0.0100(2) 0.0270(7) Uani d . 1 . .
C C24 -0.6165(3) 0.3693(2) -0.0536(3) 0.0309(8) Uani d . 1 . .
H H24A -0.6673 0.4164 -0.0725 0.037 Uiso calc R 1 . .
C C25 -0.5182(3) 0.3457(2) -0.0893(2) 0.0291(7) Uani d . 1 . .
C C26 -0.4425(3) 0.2775(2) -0.0629(2) 0.0255(7) Uani d . 1 . .
C C27 -0.4699(3) 0.2325(2) 0.0009(2) 0.0248(7) Uani d . 1 . .
H H27A -0.4193 0.1852 0.0197 0.030 Uiso calc R 1 . .
C C28 -0.3337(3) 0.2529(2) -0.1012(2) 0.0277(7) Uani d . 1 . .
H H28A -0.3462 0.2799 -0.1578 0.033 Uiso calc R 1 . .
C C29 0.0549(3) 0.1498(2) 0.1392(3) 0.0314(8) Uani d . 1 . .
H H29A -0.0307 0.1183 0.1284 0.038 Uiso calc R 1 . .
H H29B 0.0612 0.1347 0.0711 0.038 Uiso calc R 1 . .
C C30 0.1535(4) 0.1027(3) 0.2011(3) 0.0449(9) Uani d . 1 . .
H H30A 0.2386 0.1364 0.2159 0.067 Uiso calc R 1 . .
H H30B 0.1437 0.0305 0.1616 0.067 Uiso calc R 1 . .
H H30C 0.1417 0.1109 0.2657 0.067 Uiso calc R 1 . .
C C31 -0.2009(3) 0.0981(3) 0.3487(3) 0.0361(8) Uani d . 1 . .
H H31A -0.2800 0.0647 0.3478 0.043 Uiso calc R 1 . .
H H31B -0.2070 0.0809 0.2768 0.043 Uiso calc R 1 . .
C C32 -0.0885(4) 0.0576(3) 0.4058(4) 0.0585(12) Uani d . 1 . .
H H32A -0.0101 0.0894 0.4056 0.088 Uiso calc R 1 . .
H H32B -0.1001 -0.0159 0.3716 0.088 Uiso calc R 1 . .
H H32C -0.0830 0.0734 0.4767 0.088 Uiso calc R 1 . .
C C33 -0.6024(3) 0.0867(2) 0.0650(3) 0.0294(7) Uani d . 1 . .
H H33A -0.5215 0.0711 0.0568 0.035 Uiso calc R 1 . .
H H33B -0.6138 0.0582 0.1150 0.035 Uiso calc R 1 . .
C C34 -0.7103(4) 0.0358(3) -0.0373(3) 0.0417(9) Uani d . 1 . .
H H34A -0.7910 0.0495 -0.0294 0.063 Uiso calc R 1 . .
H H34B -0.7110 -0.0374 -0.0609 0.063 Uiso calc R 1 . .
H H34C -0.6987 0.0625 -0.0877 0.063 Uiso calc R 1 . .
C C35 -0.3378(3) 0.1391(2) -0.1478(3) 0.0316(8) Uani d . 1 . .
H H35A -0.2651 0.1274 -0.1704 0.038 Uiso calc R 1 . .
H H35B -0.3283 0.1094 -0.0943 0.038 Uiso calc R 1 . .
C C36 -0.4596(4) 0.0851(3) -0.2385(3) 0.0450(9) Uani d . 1 . .
H H36A -0.5315 0.0911 -0.2155 0.067 Uiso calc R 1 . .
H H36B -0.4543 0.0134 -0.2678 0.067 Uiso calc R 1 . .
H H36C -0.4716 0.1160 -0.2907 0.067 Uiso calc R 1 . .
O O1S 0.0032(4) 0.8416(4) 0.2508(4) 0.1019(13) Uani d . 1 . .
H H1S -0.0504 0.7932 0.2602 0.153 Uiso d R 1 . .
C C1S -0.0288(6) 0.8037(5) 0.1485(5) 0.098(2) Uani d . 1 . .
H H1S1 0.0147 0.8493 0.1276 0.147 Uiso calc R 1 . .
H H1S2 -0.1207 0.7972 0.1149 0.147 Uiso calc R 1 . .
H H1S3 -0.0037 0.7370 0.1284 0.147 Uiso calc R 1 . .
O O2S 0.8518(4) 0.7362(5) 0.3045(4) 0.1189(17) Uani d . 1 . .
H H2S 0.9073 0.7074 0.3490 0.178 Uiso d R 1 . .
C C2S 0.7661(6) 0.7790(6) 0.3497(6) 0.105(2) Uani d . 1 . .
H H2S1 0.8132 0.8316 0.4168 0.158 Uiso calc R 1 . .
H H2S2 0.7171 0.7262 0.3584 0.158 Uiso calc R 1 . .
H H2S3 0.7084 0.8090 0.3053 0.158 Uiso calc R 1 . .
O O1W 0.2558(4) 0.5515(3) 0.7716(3) 0.0472(11) Uani d PU 0.60 A 1
H H1WA 0.1900 0.5022 0.7213 0.071 Uiso d PR 0.60 A 1
H H1WB 0.2435 0.5851 0.8319 0.071 Uiso d PR 0.60 A 1
O O2W 0.3127(10) 0.4692(6) 0.7567(5) 0.124(4) Uani d PU 0.60 B 2
H H2WA 0.2658 0.4102 0.7368 0.187 Uiso d PR 0.60 B 2
H H2WB 0.3172 0.4875 0.7030 0.187 Uiso d PR 0.60 B 2
O O3W 0.3713(7) 0.5325(6) 0.8288(7) 0.047(2) Uani d PU 0.30 C 3
H H3WA 0.2922 0.5217 0.8325 0.070 Uiso d PR 0.30 C 3
H H3WB 0.3724 0.5583 0.7791 0.070 Uiso d PR 0.30 C 3
H H1O -0.3158 0.4367 -0.1016 0.070 Uiso d R 1 . .
H H2O 0.1527 0.5357 0.2269 0.070 Uiso d R 1 . .
H H3O 0.2676 0.3926 0.3303 0.070 Uiso d R 1 . .
H H4O -0.0713 0.3816 0.5741 0.070 Uiso d R 1 . .
H H5O -0.2477 0.4595 0.5497 0.070 Uiso d R 1 . .
H H6O -0.6561 0.3735 0.1835 0.070 Uiso d R 1 . .
H H7O -0.7703 0.3941 0.0215 0.070 Uiso d R 1 . .
H H8O -0.5697 0.3787 -0.2036 0.070 Uiso d R 1 . .
O O9 0.1931(4) 0.6731(2) 0.2666(2) 0.0700(9) Uani d . 1 . .
O O10 0.2268(4) 0.8366(3) 0.3589(3) 0.0871(12) Uani d . 1 . .
H H10O 0.1514 0.8278 0.3006 0.131 Uiso d R 1 . .
C C41 0.2644(5) 0.7480(3) 0.3384(3) 0.0550(12) Uani d . 1 . .
C C42 0.3932(4) 0.7459(3) 0.4036(3) 0.0533(11) Uani d . 1 . .
C C43 0.4584(5) 0.8289(4) 0.4851(4) 0.0740(15) Uani d . 1 . .
H H43A 0.4202 0.8879 0.4955 0.089 Uiso calc R 1 . .
C C44 0.5875(6) 0.8348(6) 0.5607(5) 0.107(2) Uani d . 1 . .
H H44A 0.5802 0.8327 0.6241 0.161 Uiso calc R 1 . .
H H44B 0.6412 0.8982 0.5756 0.161 Uiso calc R 1 . .
H H44C 0.6255 0.7773 0.5317 0.161 Uiso calc R 1 . .
C C45 0.4399(5) 0.6482(4) 0.3743(4) 0.0644(13) Uani d . 1 . .
H H45A 0.4796 0.6463 0.3244 0.097 Uiso calc R 1 . .
H H45B 0.3685 0.5921 0.3438 0.097 Uiso calc R 1 . .
H H45C 0.5023 0.6419 0.4354 0.097 Uiso calc R 1 . .

loop_
_atom_site_aniso_label
_atom_site_aniso_U_11
_atom_site_aniso_U_22
_atom_site_aniso_U_33
_atom_site_aniso_U_12
_atom_site_aniso_U_13
_atom_site_aniso_U_23
O1 0.0394(14) 0.0292(13) 0.0426(14) 0.0098(10) 0.0186(11) 0.0198(11)
O2 0.0369(14) 0.0256(12) 0.0460(15) -0.0032(10) 0.0094(12) 0.0119(11)
O3 0.0316(13) 0.0363(13) 0.0312(12) -0.0015(10) 0.0174(10) 0.0037(10)
O4 0.0418(14) 0.0492(15) 0.0261(12) 0.0005(12) 0.0182(11) 0.0064(11)
O5 0.0388(13) 0.0289(12) 0.0298(13) 0.0026(10) 0.0164(11) 0.0036(10)
O6 0.0336(13) 0.0298(13) 0.0372(13) 0.0132(10) 0.0180(11) 0.0064(10)
O7 0.0399(14) 0.0311(13) 0.0483(15) 0.0144(10) 0.0317(12) 0.0186(11)
O8 0.0448(14) 0.0419(14) 0.0420(14) 0.0126(11) 0.0276(12) 0.0257(12)
C1 0.0332(18) 0.0227(16) 0.0271(16) 0.0068(13) 0.0201(14) 0.0069(13)
C2 0.0375(19) 0.0254(17) 0.0333(18) 0.0109(14) 0.0239(15) 0.0134(14)
C3 0.0336(18) 0.0228(16) 0.0364(18) 0.0014(14) 0.0174(15) 0.0123(14)
C4 0.0336(18) 0.0264(17) 0.0329(18) 0.0046(14) 0.0193(15) 0.0097(14)
C5 0.0284(17) 0.0241(16) 0.0254(16) 0.0053(13) 0.0157(14) 0.0071(13)
C6 0.0310(17) 0.0212(16) 0.0300(17) 0.0055(13) 0.0201(14) 0.0083(13)
C7 0.0290(17) 0.0223(16) 0.0289(17) 0.0034(13) 0.0156(14) 0.0071(13)
C8 0.0314(17) 0.0208(16) 0.0302(17) 0.0083(13) 0.0177(14) 0.0089(13)
C9 0.0256(16) 0.0281(17) 0.0341(18) 0.0034(13) 0.0163(14) 0.0088(14)
C10 0.0339(18) 0.0286(18) 0.0265(17) 0.0017(14) 0.0123(14) 0.0031(14)
C11 0.0365(19) 0.0348(19) 0.0275(17) 0.0079(15) 0.0197(15) 0.0103(14)
C12 0.0333(18) 0.0239(16) 0.0298(17) 0.0079(14) 0.0169(14) 0.0122(14)
C13 0.0286(17) 0.0242(16) 0.0262(16) 0.0045(13) 0.0121(14) 0.0074(13)
C14 0.0358(18) 0.0276(17) 0.0270(17) 0.0027(14) 0.0170(15) 0.0102(14)
C15 0.0325(17) 0.0210(16) 0.0277(17) 0.0034(13) 0.0190(14) 0.0089(13)
C16 0.0307(17) 0.0257(16) 0.0255(16) -0.0002(14) 0.0164(14) 0.0062(13)
C17 0.0345(18) 0.0235(16) 0.0314(18) 0.0059(14) 0.0212(15) 0.0037(14)
C18 0.0320(18) 0.0234(16) 0.0369(18) 0.0076(14) 0.0242(15) 0.0121(14)
C19 0.0331(18) 0.0210(16) 0.0278(16) 0.0047(13) 0.0199(14) 0.0086(13)
C20 0.0351(18) 0.0179(15) 0.0299(17) 0.0055(13) 0.0213(15) 0.0079(13)
C21 0.0285(17) 0.0221(16) 0.0302(17) 0.0031(13) 0.0180(14) 0.0080(13)
C22 0.0316(17) 0.0173(15) 0.0265(16) 0.0005(13) 0.0157(14) 0.0044(13)
C23 0.0316(17) 0.0201(16) 0.0331(18) 0.0058(13) 0.0188(15) 0.0071(14)
C24 0.0377(19) 0.0280(17) 0.0361(19) 0.0130(15) 0.0193(16) 0.0161(15)
C25 0.0401(19) 0.0253(17) 0.0281(17) 0.0057(14) 0.0180(15) 0.0119(14)
C26 0.0310(17) 0.0201(16) 0.0248(16) 0.0004(13) 0.0138(14) 0.0043(13)
C27 0.0298(17) 0.0197(15) 0.0247(16) 0.0041(13) 0.0128(13) 0.0048(13)
C28 0.0382(19) 0.0271(17) 0.0269(17) 0.0091(14) 0.0202(15) 0.0123(14)
C29 0.0398(19) 0.0240(17) 0.0307(18) 0.0071(14) 0.0169(15) 0.0059(14)
C30 0.056(2) 0.035(2) 0.053(2) 0.0175(18) 0.028(2) 0.0179(18)
C31 0.042(2) 0.0271(18) 0.041(2) 0.0055(15) 0.0171(17) 0.0129(16)
C32 0.066(3) 0.040(2) 0.066(3) 0.015(2) 0.015(2) 0.024(2)
C33 0.0373(19) 0.0216(16) 0.0343(18) 0.0049(14) 0.0208(15) 0.0085(14)
C34 0.047(2) 0.0293(19) 0.042(2) 0.0011(16) 0.0168(18) 0.0045(16)
C35 0.0378(19) 0.0282(18) 0.0312(18) 0.0056(14) 0.0199(15) 0.0062(14)
C36 0.049(2) 0.037(2) 0.041(2) 0.0030(17) 0.0151(18) 0.0051(17)
O1S 0.091(3) 0.112(3) 0.104(4) 0.023(2) 0.040(3) 0.036(3)
C1S 0.077(4) 0.108(5) 0.083(5) -0.001(4) 0.003(3) 0.030(4)
O2S 0.084(3) 0.189(5) 0.117(4) 0.039(3) 0.035(3) 0.099(4)
C2S 0.072(4) 0.106(5) 0.126(6) -0.003(4) 0.023(4) 0.043(4)
O1W 0.055(3) 0.049(3) 0.039(2) 0.009(2) 0.029(2) 0.004(2)
O2W 0.211(9) 0.096(5) 0.057(4) 0.113(6) 0.027(5) 0.028(4)
O3W 0.022(4) 0.034(5) 0.070(7) 0.009(4) -0.006(4) 0.024(5)
O9 0.097(3) 0.0436(18) 0.0571(19) -0.0041(17) 0.0191(18) 0.0143(16)
O10 0.095(3) 0.048(2) 0.110(3) 0.0156(18) 0.043(2) 0.0123(19)
C41 0.087(3) 0.035(2) 0.056(3) 0.002(2) 0.045(3) 0.015(2)
C42 0.062(3) 0.058(3) 0.044(2) -0.002(2) 0.027(2) 0.017(2)
C43 0.086(4) 0.065(3) 0.062(3) 0.005(3) 0.030(3) 0.009(3)
C44 0.084(4) 0.112(5) 0.080(4) 0.004(4) 0.001(3) 0.006(4)
C45 0.080(3) 0.072(3) 0.055(3) 0.013(3) 0.042(3) 0.022(2)

loop_
_atom_type_symbol
_atom_type_description
_atom_type_scat_dispersion_real
_atom_type_scat_dispersion_imag
_atom_type_scat_source
C C 0.0033 0.0016 'International Tables Vol C Tables 4.2.6.8 and 6.1.1.4'
H H 0.0000 0.0000 'International Tables Vol C Tables 4.2.6.8 and 6.1.1.4'
O O 0.0106 0.0060 'International Tables Vol C Tables 4.2.6.8 and 6.1.1.4'

loop_
_geom_angle_atom_site_label_1
_geom_angle_atom_site_label_2
_geom_angle_atom_site_label_3
_geom_angle
C2 O1 H1O 120.5
C4 O2 H2O 112.5
C9 O3 H3O 110.9
C11 O4 H4O 109.7
C16 O5 H5O 113.1
C18 O6 H6O 112.8
C23 O7 H7O 104.2
C25 O8 H8O 102.0
C6 C1 C2 116.2(3)
C6 C1 C28 122.4(3)
C2 C1 C28 121.4(3)
C3 C2 O1 116.1(3)
C3 C2 C1 121.9(3)
O1 C2 C1 121.9(3)
C2 C3 C4 120.3(3)
C2 C3 H3A 119.9
C4 C3 H3A 119.9
O2 C4 C3 122.2(3)
O2 C4 C5 117.5(3)
C3 C4 C5 120.4(3)
C6 C5 C4 117.6(3)
C6 C5 C7 122.7(3)
C4 C5 C7 119.7(3)
C1 C6 C5 123.7(3)
C1 C6 H6A 118.2
C5 C6 H6A 118.2
C5 C7 C8 111.5(2)
C5 C7 C29 114.0(3)
C8 C7 C29 111.7(3)
C5 C7 H7A 106.4
C8 C7 H7A 106.4
C29 C7 H7A 106.4
C9 C8 C13 116.5(3)
C9 C8 C7 123.7(3)
C13 C8 C7 119.8(3)
C8 C9 C10 121.4(3)
C8 C9 O3 124.5(3)
C10 C9 O3 114.1(3)
C11 C10 C9 119.8(3)
C11 C10 H10A 120.1
C9 C10 H10A 120.1
C12 C11 C10 121.3(3)
C12 C11 O4 121.9(3)
C10 C11 O4 116.7(3)
C11 C12 C13 117.0(3)
C11 C12 C14 122.2(3)
C13 C12 C14 120.7(3)
C12 C13 C8 124.0(3)
C12 C13 H13A 118.0
C8 C13 H13A 118.0
C15 C14 C31 114.9(3)
C15 C14 C12 110.5(3)
C31 C14 C12 111.7(3)
C15 C14 H14A 106.4
C31 C14 H14A 106.4
C12 C14 H14A 106.4
C20 C15 C16 117.0(3)
C20 C15 C14 123.5(3)
C16 C15 C14 119.5(3)
O5 C16 C17 121.2(3)
O5 C16 C15 117.7(3)
C17 C16 C15 121.1(3)
C18 C17 C16 119.9(3)
C18 C17 H17A 120.0
C16 C17 H17A 120.0
C17 C18 O6 115.5(3)
C17 C18 C19 121.4(3)
O6 C18 C19 123.2(3)
C20 C19 C18 116.8(3)
C20 C19 C21 122.3(3)
C18 C19 C21 120.9(3)
C19 C20 C15 123.8(3)
C19 C20 H20A 118.1
C15 C20 H20A 118.1
C19 C21 C22 111.1(2)
C19 C21 C33 113.4(3)
C22 C21 C33 112.2(2)
C19 C21 H21A 106.5
C22 C21 H21A 106.5
C33 C21 H21A 106.5
C23 C22 C27 116.8(3)
C23 C22 C21 121.3(3)
C27 C22 C21 121.9(3)
C22 C23 C24 121.9(3)
C22 C23 O7 117.4(3)
C24 C23 O7 120.7(3)
C23 C24 C25 119.1(3)
C23 C24 H24A 120.5
C25 C24 H24A 120.5
O8 C25 C26 117.6(3)
O8 C25 C24 120.7(3)
C26 C25 C24 121.7(3)
C25 C26 C27 116.9(3)
C25 C26 C28 121.5(3)
C27 C26 C28 121.7(3)
C22 C27 C26 123.6(3)
C22 C27 H27A 118.2
C26 C27 H27A 118.2
C1 C28 C35 114.0(3)
C1 C28 C26 110.3(2)
C35 C28 C26 112.2(3)
C1 C28 H28A 106.6
C35 C28 H28A 106.6
C26 C28 H28A 106.6
C30 C29 C7 113.0(3)
C30 C29 H29A 109.0
C7 C29 H29A 109.0
C30 C29 H29B 109.0
C7 C29 H29B 109.0
H29A C29 H29B 107.8
C29 C30 H30A 109.5
C29 C30 H30B 109.5
H30A C30 H30B 109.5
C29 C30 H30C 109.5
H30A C30 H30C 109.5
H30B C30 H30C 109.5
C32 C31 C14 112.1(3)
C32 C31 H31A 109.2
C14 C31 H31A 109.2
C32 C31 H31B 109.2
C14 C31 H31B 109.2
H31A C31 H31B 107.9
C31 C32 H32A 109.5
C31 C32 H32B 109.5
H32A C32 H32B 109.5
C31 C32 H32C 109.5
H32A C32 H32C 109.5
H32B C32 H32C 109.5
C34 C33 C21 113.1(3)
C34 C33 H33A 109.0
C21 C33 H33A 109.0
C34 C33 H33B 109.0
C21 C33 H33B 109.0
H33A C33 H33B 107.8
C33 C34 H34A 109.5
C33 C34 H34B 109.5
H34A C34 H34B 109.5
C33 C34 H34C 109.5
H34A C34 H34C 109.5
H34B C34 H34C 109.5
C36 C35 C28 113.3(3)
C36 C35 H35A 108.9
C28 C35 H35A 108.9
C36 C35 H35B 108.9
C28 C35 H35B 108.9
H35A C35 H35B 107.7
C35 C36 H36A 109.5
C35 C36 H36B 109.5
H36A C36 H36B 109.5
C35 C36 H36C 109.5
H36A C36 H36C 109.5
H36B C36 H36C 109.5
C1S O1S H1S 101.0
O1S C1S H1S1 109.5
O1S C1S H1S2 109.5
H1S1 C1S H1S2 109.5
O1S C1S H1S3 109.5
H1S1 C1S H1S3 109.5
H1S2 C1S H1S3 109.5
C2S O2S H2S 108.2
O2S C2S H2S1 109.5
O2S C2S H2S2 109.5
H2S1 C2S H2S2 109.5
O2S C2S H2S3 109.5
H2S1 C2S H2S3 109.5
H2S2 C2S H2S3 109.5
H1WA O1W H1WB 116.3
H1WA O1W H3WA 104.9
H1WB O1W H3WA 64.1
H1WA O1W H3WB 125.6
H1WB O1W H3WB 114.8
H3WA O1W H3WB 81.7
H1WA O2W H2WA 83.8
H1WA O2W H2WB 77.9
H2WA O2W H2WB 113.8
H1WA O2W H3WA 71.7
H2WA O2W H3WA 104.4
H2WB O2W H3WA 127.4
H1WA O2W H3WB 90.9
H2WA O2W H3WB 174.0
H2WB O2W H3WB 62.2
H3WA O2W H3WB 76.2
H3WA O3W H3WB 114.5
C41 O10 H10O 104.6
O9 C41 O10 120.0(5)
O9 C41 C42 123.9(4)
O10 C41 C42 116.0(4)
C43 C42 C41 119.2(5)
C43 C42 C45 124.9(5)
C41 C42 C45 115.9(4)
C42 C43 C44 124.3(5)
C42 C43 H43A 117.8
C44 C43 H43A 117.8
C43 C44 H44A 109.5
C43 C44 H44B 109.5
H44A C44 H44B 109.5
C43 C44 H44C 109.5
H44A C44 H44C 109.5
H44B C44 H44C 109.5
C42 C45 H45A 109.5
C42 C45 H45B 109.5
H45A C45 H45B 109.5
C42 C45 H45C 109.5
H45A C45 H45C 109.5
H45B C45 H45C 109.5

loop_
_geom_bond_atom_site_label_1
_geom_bond_atom_site_label_2
_geom_bond_distance
O1 C2 1.385(4)
O1 H1O 0.9354
O2 C4 1.360(4)
O2 H2O 0.9479
O3 C9 1.394(4)
O3 H3O 0.9369
O4 C11 1.391(4)
O4 H4O 0.9501
O5 C16 1.373(4)
O5 H5O 0.9554
O6 C18 1.384(4)
O6 H6O 0.9390
O7 C23 1.389(4)
O7 H7O 0.9389
O8 C25 1.380(4)
O8 H8O 0.9302
C1 C6 1.393(5)
C1 C2 1.401(4)
C1 C28 1.524(5)
C2 C3 1.380(5)
C3 C4 1.383(5)
C3 H3A 0.9500
C4 C5 1.400(4)
C5 C6 1.396(4)
C5 C7 1.513(4)
C6 H6A 0.9500
C7 C8 1.537(4)
C7 C29 1.540(4)
C7 H7A 1.0000
C8 C9 1.388(5)
C8 C13 1.404(4)
C9 C10 1.392(4)
C10 C11 1.389(5)
C10 H10A 0.9500
C11 C12 1.386(5)
C12 C13 1.389(4)
C12 C14 1.543(4)
C13 H13A 0.9500
C14 C15 1.509(5)
C14 C31 1.530(5)
C14 H14A 1.0000
C15 C20 1.393(4)
C15 C16 1.397(4)
C16 C17 1.388(5)
C17 C18 1.380(5)
C17 H17A 0.9500
C18 C19 1.401(4)
C19 C20 1.388(5)
C19 C21 1.518(4)
C20 H20A 0.9500
C21 C22 1.534(4)
C21 C33 1.539(4)
C21 H21A 1.0000
C22 C23 1.387(4)
C22 C27 1.394(4)
C23 C24 1.388(5)
C24 C25 1.395(5)
C24 H24A 0.9500
C25 C26 1.384(5)
C26 C27 1.401(4)
C26 C28 1.531(4)
C27 H27A 0.9500
C28 C35 1.526(4)
C28 H28A 1.0000
C29 C30 1.521(5)
C29 H29A 0.9900
C29 H29B 0.9900
C30 H30A 0.9800
C30 H30B 0.9800
C30 H30C 0.9800
C31 C32 1.526(6)
C31 H31A 0.9900
C31 H31B 0.9900
C32 H32A 0.9800
C32 H32B 0.9800
C32 H32C 0.9800
C33 C34 1.515(5)
C33 H33A 0.9900
C33 H33B 0.9900
C34 H34A 0.9800
C34 H34B 0.9800
C34 H34C 0.9800
C35 C36 1.519(5)
C35 H35A 0.9900
C35 H35B 0.9900
C36 H36A 0.9800
C36 H36B 0.9800
C36 H36C 0.9800
O1S C1S 1.343(7)
O1S H1S 0.9707
C1S H1S1 0.9800
C1S H1S2 0.9800
C1S H1S3 0.9800
O2S C2S 1.408(8)
O2S H2S 0.9578
C2S H2S1 0.9800
C2S H2S2 0.9800
C2S H2S3 0.9800
O1W H1WA 0.9209
O1W H1WB 0.9255
O1W H3WA 1.0849
O1W H3WB 1.2867
O2W H1WA 1.4696
O2W H2WA 0.8753
O2W H2WB 0.9268
O2W H3WA 1.2321
O2W H3WB 1.2910
O3W H3WA 0.9260
O3W H3WB 0.9264
O9 C41 1.238(5)
O10 C41 1.317(5)
O10 H10O 0.9600
C41 C42 1.467(7)
C42 C43 1.341(6)
C42 C45 1.487(7)
C43 C44 1.498(8)
C43 H43A 0.9500
C44 H44A 0.9800
C44 H44B 0.9800
C44 H44C 0.9800
C45 H45A 0.9800
C45 H45B 0.9800
C45 H45C 0.9800

loop_
_geom_hbond_atom_site_label_D
_geom_hbond_atom_site_label_H
_geom_hbond_atom_site_label_A
_geom_hbond_site_symmetry_A
_geom_hbond_distance_DH
_geom_hbond_distance_HA
_geom_hbond_distance_DA
_geom_hbond_angle_DHA
O1 H1O O8 . 0.94 1.88 2.771(3) 159.0
O2 H2O O9 . 0.95 1.83 2.764(4) 168.4
O3 H3O O6 1_655 0.94 1.96 2.789(3) 145.9
O3 H3O O2 . 0.94 2.38 2.907(3) 115.1
O4 H4O O5 . 0.95 1.84 2.752(3) 160.0
O5 H5O O3 2_566 0.96 1.81 2.767(3) 176.3
O6 H6O O7 . 0.94 1.79 2.725(3) 176.1
O7 H7O O1 2_465 0.94 1.90 2.697(3) 141.6
O10 H10O O1S . 0.96 1.65 2.528(6) 151.0
O1S H1S O2S 1_455 0.97 1.75 2.697(7) 163.9
O2S H2S O4 2_666 0.96 1.78 2.730(5) 170.4

loop_
_geom_torsion_atom_site_label_1
_geom_torsion_atom_site_label_2
_geom_torsion_atom_site_label_3
_geom_torsion_atom_site_label_4
_geom_torsion
C6 C1 C2 C3 -0.6(4)
C28 C1 C2 C3 177.9(3)
C6 C1 C2 O1 178.9(3)
C28 C1 C2 O1 -2.5(4)
O1 C2 C3 C4 -179.2(3)
C1 C2 C3 C4 0.3(5)
C2 C3 C4 O2 -179.8(3)
C2 C3 C4 C5 0.3(5)
O2 C4 C5 C6 179.5(3)
C3 C4 C5 C6 -0.6(4)
O2 C4 C5 C7 -0.9(4)
C3 C4 C5 C7 179.0(3)
C2 C1 C6 C5 0.3(4)
C28 C1 C6 C5 -178.3(3)
C4 C5 C6 C1 0.3(4)
C7 C5 C6 C1 -179.3(3)
C6 C5 C7 C8 -101.9(3)
C4 C5 C7 C8 78.5(3)
C6 C5 C7 C29 25.7(4)
C4 C5 C7 C29 -153.9(3)
C5 C7 C8 C9 -106.7(3)
C29 C7 C8 C9 124.5(3)
C5 C7 C8 C13 74.9(4)
C29 C7 C8 C13 -54.0(4)
C13 C8 C9 C10 -1.5(5)
C7 C8 C9 C10 -180.0(3)
C13 C8 C9 O3 180.0(3)
C7 C8 C9 O3 1.5(5)
C8 C9 C10 C11 1.4(5)
O3 C9 C10 C11 -179.9(3)
C9 C10 C11 C12 0.7(5)
C9 C10 C11 O4 179.6(3)
C10 C11 C12 C13 -2.7(5)
O4 C11 C12 C13 178.6(3)
C10 C11 C12 C14 175.0(3)
O4 C11 C12 C14 -3.7(5)
C11 C12 C13 C8 2.7(5)
C14 C12 C13 C8 -175.0(3)
C9 C8 C13 C12 -0.6(5)
C7 C8 C13 C12 177.9(3)
C11 C12 C14 C15 105.9(3)
C13 C12 C14 C15 -76.5(4)
C11 C12 C14 C31 -124.8(3)
C13 C12 C14 C31 52.8(4)
C31 C14 C15 C20 -27.6(4)
C12 C14 C15 C20 99.9(3)
C31 C14 C15 C16 154.0(3)
C12 C14 C15 C16 -78.5(3)
C20 C15 C16 O5 -179.7(3)
C14 C15 C16 O5 -1.2(4)
C20 C15 C16 C17 0.5(4)
C14 C15 C16 C17 179.0(3)
O5 C16 C17 C18 179.2(3)
C15 C16 C17 C18 -1.0(5)
C16 C17 C18 O6 -179.9(3)
C16 C17 C18 C19 0.7(5)
C17 C18 C19 C20 0.1(4)
O6 C18 C19 C20 -179.3(3)
C17 C18 C19 C21 -179.2(3)
O6 C18 C19 C21 1.4(4)
C18 C19 C20 C15 -0.6(4)
C21 C19 C20 C15 178.7(3)
C16 C15 C20 C19 0.3(4)
C14 C15 C20 C19 -178.1(3)
C20 C19 C21 C22 -98.8(3)
C18 C19 C21 C22 80.5(3)
C20 C19 C21 C33 28.8(4)
C18 C19 C21 C33 -152.0(3)
C19 C21 C22 C23 -100.7(3)
C33 C21 C22 C23 131.1(3)
C19 C21 C22 C27 78.7(3)
C33 C21 C22 C27 -49.5(4)
C27 C22 C23 C24 0.9(5)
C21 C22 C23 C24 -179.7(3)
C27 C22 C23 O7 -178.1(3)
C21 C22 C23 O7 1.3(4)
C22 C23 C24 C25 -0.6(5)
O7 C23 C24 C25 178.3(3)
C23 C24 C25 O8 -178.6(3)
C23 C24 C25 C26 -0.1(5)
O8 C25 C26 C27 179.0(3)
C24 C25 C26 C27 0.5(5)
O8 C25 C26 C28 -0.7(4)
C24 C25 C26 C28 -179.2(3)
C23 C22 C27 C26 -0.4(5)
C21 C22 C27 C26 -179.9(3)
C25 C26 C27 C22 -0.3(5)
C28 C26 C27 C22 179.5(3)
C6 C1 C28 C35 -29.7(4)
C2 C1 C28 C35 151.8(3)
C6 C1 C28 C26 97.5(3)
C2 C1 C28 C26 -81.0(3)
C25 C26 C28 C1 101.5(3)
C27 C26 C28 C1 -78.3(4)
C25 C26 C28 C35 -130.4(3)
C27 C26 C28 C35 49.9(4)
C5 C7 C29 C30 171.7(3)
C8 C7 C29 C30 -60.8(4)
C15 C14 C31 C32 -170.4(3)
C12 C14 C31 C32 62.7(4)
C19 C21 C33 C34 170.7(3)
C22 C21 C33 C34 -62.4(4)
C1 C28 C35 C36 -174.4(3)
C26 C28 C35 C36 59.4(4)
O9 C41 C42 C43 -174.1(4)
O10 C41 C42 C43 7.2(6)
O9 C41 C42 C45 4.3(6)
O10 C41 C42 C45 -174.4(4)
C41 C42 C43 C44 176.5(5)
C45 C42 C43 C44 -1.7(8)
